data_2017033
loop_
_publ_author_name
'Trilleras, Jorge'
'Quiroga, Jairo'
'Cobo, Justo'
'Hursthouse, Michael B.'
'Glidewell, Christopher'

_publ_section_title
;
 Four 7-aryl-substituted
 pyrido[2,3-<i>d</i>]pyrimidine-2,4(1<i>H</i>,3<i>H</i>)-diones:
 similar molecular structures but different crystal structures
;
_journal_coeditor_code FA3182
_journal_issue 4
_journal_name_full 'Acta Crystallographica Section C'
_journal_page_first o134
_journal_page_last o139
_journal_paper_doi 10.1107/S0108270109005514
_journal_volume 65
_journal_year 2009
_chemical_formula_iupac 'C14 H10 F N3 O2'
_chemical_formula_moiety 'C14 H10 F N3 O2'
_chemical_formula_sum 'C14 H10 F N3 O2'
_chemical_formula_weight 271.25
_chemical_name_systematic
;
7-(4-fluorophenyl)-3-methylpyrido[2,3-<i>d</i>]pyrimidine-
2,4(1<i>H</i>,3<i>H</i>)-dione
;
_space_group_IT_number 19
_symmetry_cell_setting orthorhombic
_symmetry_space_group_name_Hall 'P 2ac 2ab'
_symmetry_space_group_name_H-M 'P 21 21 21'
_atom_sites_solution_hydrogens geom
_atom_sites_solution_primary direct
_atom_sites_solution_secondary difmap
_cell_angle_alpha 90.00
_cell_angle_beta 90.00
_cell_angle_gamma 90.00
_cell_formula_units_Z 4
_cell_length_a 6.7658(8)
_cell_length_b 12.978(2)
_cell_length_c 13.162(2)
_cell_measurement_reflns_used 2636
_cell_measurement_temperature 120(2)
_cell_measurement_theta_max 27.49
_cell_measurement_theta_min 3.39
_cell_volume 1155.7(3)
_computing_cell_refinement 'DIRAX/LSQ (Duisenberg <i>et al.</i>,  2000)'
_computing_data_collection 'COLLECT (Hooft, 1999)'
_computing_data_reduction 'EVALCCD (Duisenberg <i>et al.</i>,  2003)'
_computing_molecular_graphics 'PLATON (Spek, 2003)'
_computing_publication_material 'SHELXL97 (Sheldrick, 2008) and PRPKAPPA (Ferguson, 1999)'
_computing_structure_refinement 'SHELXL97 (Sheldrick, 2008)'
_computing_structure_solution 'SIR2004 (Burla <i>et al.</i>,  2005)'
_diffrn_ambient_temperature 120(2)
_diffrn_detector_area_resol_mean 9.091
_diffrn_measured_fraction_theta_full 0.997
_diffrn_measured_fraction_theta_max 0.997
_diffrn_measurement_device_type 'Bruker--Nonius KappaCCD'
_diffrn_measurement_method '\f & \w scans'
_diffrn_radiation_monochromator graphite
_diffrn_radiation_source 'Bruker-Nonius FR591 rotating anode'
_diffrn_radiation_type 'Mo K\a'
_diffrn_radiation_wavelength 0.71073
_diffrn_reflns_av_R_equivalents 0.1637
_diffrn_reflns_av_sigmaI/netI 0.1077
_diffrn_reflns_limit_h_max 8
_diffrn_reflns_limit_h_min -8
_diffrn_reflns_limit_k_max 16
_diffrn_reflns_limit_k_min -14
_diffrn_reflns_limit_l_max 17
_diffrn_reflns_limit_l_min -16
_diffrn_reflns_number 11820
_diffrn_reflns_theta_full 27.49
_diffrn_reflns_theta_max 27.49
_diffrn_reflns_theta_min 3.39
_diffrn_standards_decay_% 0
_diffrn_standards_number 0
_exptl_absorpt_coefficient_mu 0.119
_exptl_absorpt_correction_T_max 0.988
_exptl_absorpt_correction_T_min 0.968
_exptl_absorpt_correction_type multi-scan
_exptl_absorpt_process_details '(SADABS; Sheldrick, 2003)'
_exptl_crystal_colour yellow
_exptl_crystal_density_diffrn 1.559
_exptl_crystal_density_method 'not measured'
_exptl_crystal_description block
_exptl_crystal_F_000 560
_exptl_crystal_size_max 0.10
_exptl_crystal_size_mid 0.10
_exptl_crystal_size_min 0.10
_refine_diff_density_max 0.290
_refine_diff_density_min -0.360
_refine_ls_extinction_method none
_refine_ls_goodness_of_fit_ref 1.002
_refine_ls_hydrogen_treatment constr
_refine_ls_matrix_type full
_refine_ls_number_parameters 182
_refine_ls_number_reflns 1538
_refine_ls_number_restraints 0
_refine_ls_restrained_S_all 1.002
_refine_ls_R_factor_all 0.1472
_refine_ls_R_factor_gt 0.0641
_refine_ls_shift/su_max 0.001
_refine_ls_shift/su_mean 0.000
_refine_ls_structure_factor_coef Fsqd
_refine_ls_weighting_details 'w=1/[\s^2^(Fo^2^)+(0.0734P)^2^+0.0000P] where P=(Fo^2^+2Fc^2^)/3'
_refine_ls_weighting_scheme calc
_refine_ls_wR_factor_gt 0.1266
_refine_ls_wR_factor_ref 0.1552
_reflns_number_gt 833
_reflns_number_total 1538
_reflns_threshold_expression I>2\s(I)
_cod_data_source_file fa3182.cif
_cod_data_source_block III
_cod_depositor_comments
;
The following automatic conversions were performed:
'_exptl_absorpt_correction_type' value 'Multi-scan' changed to
'multi-scan' according to
'/home/saulius/struct/CIF-dictionaries/cif_core.dic' dictionary named
'cif_core.dic' version 2.4.1 from 2010-06-29.

Automatic conversion script
Id: cif_fix_enum 1527 2010-12-29 10:47:43Z saulius 

The following automatic conversions were performed:

'_exptl_absorpt_correction_type' value 'Multi-scan' changed to
'multi-scan' according to
/home/saulius/struct/CIF-dictionaries/cif_core.dic dictionary named
'cif_core.dic' version 2.4.1 from 2010-06-29.

Automatic conversion script
Id: cif_fix_values 1715 2011-07-08 13:25:40Z adriana 
;
_cod_database_code 2017033
_cod_database_fobs_code 2017033

loop_
_symmetry_equiv_pos_as_xyz
'x, y, z'
'-x+1/2, -y, z+1/2'
'x+1/2, -y+1/2, -z'
'-x, y+1/2, -z+1/2'

loop_
_atom_site_type_symbol
_atom_site_label
_atom_site_fract_x
_atom_site_fract_y
_atom_site_fract_z
_atom_site_U_iso_or_equiv
_atom_site_adp_type
_atom_site_calc_flag
_atom_site_refinement_flags
_atom_site_occupancy
_atom_site_disorder_assembly
_atom_site_disorder_group
N N1 0.4355(5) 0.3063(3) 0.2496(3) 0.0293(10) Uani d . 1 . .
H H1 0.4473 0.3734 0.2574 0.035 Uiso calc R 1 . .
C C2 0.4439(7) 0.2678(4) 0.1534(4) 0.0288(12) Uani d . 1 . .
N N3 0.4185(6) 0.1613(3) 0.1439(3) 0.0289(9) Uani d . 1 . .
C C4 0.3932(6) 0.0941(4) 0.2250(3) 0.0277(11) Uani d . 1 . .
C C4A 0.3878(6) 0.1408(3) 0.3250(3) 0.0239(10) Uani d . 1 . .
C C5 0.3664(6) 0.0822(4) 0.4131(4) 0.0288(11) Uani d . 1 . .
H H5 0.3537 0.0094 0.4092 0.035 Uiso calc R 1 . .
C C6 0.3638(7) 0.1316(4) 0.5063(3) 0.0304(12) Uani d . 1 . .
H H6 0.3467 0.0933 0.5672 0.036 Uiso calc R 1 . .
C C7 0.3865(6) 0.2386(4) 0.5097(3) 0.0250(11) Uani d . 1 . .
N N8 0.4092(5) 0.2959(3) 0.4250(3) 0.0263(9) Uani d . 1 . .
C C8A 0.4096(6) 0.2463(3) 0.3366(3) 0.0250(11) Uani d . 1 . .
O O2 0.4729(5) 0.3226(3) 0.0793(3) 0.0396(10) Uani d . 1 . .
C C31 0.4311(8) 0.1208(4) 0.0399(3) 0.0375(13) Uani d . 1 . .
H H31A 0.4326 0.0453 0.0418 0.056 Uiso calc R 1 . .
H H31B 0.5526 0.1458 0.0077 0.056 Uiso calc R 1 . .
H H31C 0.3165 0.1443 0.0007 0.056 Uiso calc R 1 . .
O O4 0.3753(4) 0.0001(2) 0.2097(2) 0.0345(8) Uani d . 1 . .
C C71 0.3861(6) 0.2981(4) 0.6059(3) 0.0264(11) Uani d . 1 . .
C C72 0.4119(7) 0.2510(4) 0.7002(3) 0.0342(13) Uani d . 1 . .
H H72 0.4283 0.1783 0.7034 0.041 Uiso calc R 1 . .
C C73 0.4141(6) 0.3080(4) 0.7901(4) 0.0339(12) Uani d . 1 . .
H H73 0.4327 0.2755 0.8541 0.041 Uiso calc R 1 . .
C C74 0.3887(7) 0.4122(4) 0.7827(4) 0.0338(12) Uani d . 1 . .
C C75 0.3643(7) 0.4628(4) 0.6932(4) 0.0333(12) Uani d . 1 . .
H H75 0.3487 0.5355 0.6913 0.040 Uiso calc R 1 . .
C C76 0.3630(7) 0.4039(4) 0.6036(4) 0.0301(12) Uani d . 1 . .
H H76 0.3458 0.4375 0.5401 0.036 Uiso calc R 1 . .
F F74 0.3872(5) 0.4691(2) 0.86986(19) 0.0498(9) Uani d . 1 . .

loop_
_atom_site_aniso_label
_atom_site_aniso_U_11
_atom_site_aniso_U_22
_atom_site_aniso_U_33
_atom_site_aniso_U_12
_atom_site_aniso_U_13
_atom_site_aniso_U_23
N1 0.034(2) 0.020(2) 0.034(2) 0.0022(17) -0.0023(19) -0.0002(19)
C2 0.029(3) 0.028(3) 0.029(3) 0.002(2) 0.001(2) 0.000(3)
N3 0.034(2) 0.025(2) 0.027(2) 0.0004(19) 0.0003(19) -0.0028(18)
C4 0.024(2) 0.029(3) 0.031(3) 0.000(2) -0.004(2) 0.000(2)
C4A 0.020(2) 0.024(3) 0.028(2) 0.004(2) -0.001(2) -0.001(2)
C5 0.028(2) 0.022(3) 0.037(3) 0.001(2) -0.002(2) 0.002(2)
C6 0.031(3) 0.024(3) 0.036(3) 0.000(2) -0.003(2) 0.007(2)
C7 0.017(2) 0.029(3) 0.029(3) -0.001(2) 0.002(2) 0.001(2)
N8 0.026(2) 0.023(2) 0.030(2) -0.0027(17) -0.0020(19) -0.0034(19)
C8A 0.024(2) 0.019(3) 0.032(3) 0.0035(19) 0.000(2) 0.005(2)
O2 0.056(2) 0.036(2) 0.0266(18) -0.0018(18) 0.0011(17) 0.0016(18)
C31 0.048(3) 0.031(3) 0.033(3) 0.004(2) -0.003(3) -0.007(3)
O4 0.0417(18) 0.0234(18) 0.0383(19) -0.0005(17) -0.0011(16) -0.0025(17)
C71 0.020(2) 0.032(3) 0.027(2) -0.002(2) 0.003(2) 0.000(2)
C72 0.033(3) 0.031(3) 0.038(3) -0.002(2) -0.001(2) 0.000(3)
C73 0.028(3) 0.043(3) 0.031(3) -0.005(3) -0.001(2) 0.003(3)
C74 0.035(3) 0.042(3) 0.024(3) -0.008(3) 0.005(2) -0.012(3)
C75 0.032(2) 0.025(3) 0.043(3) -0.004(2) 0.007(2) -0.011(2)
C76 0.027(2) 0.026(3) 0.038(3) -0.002(2) 0.010(2) -0.001(2)
F74 0.0562(18) 0.056(2) 0.0373(17) -0.0062(17) 0.0028(15) -0.0146(16)

loop_
_atom_type_symbol
_atom_type_description
_atom_type_scat_dispersion_real
_atom_type_scat_dispersion_imag
_atom_type_scat_source
C C 0.0033 0.0016 'International Tables Vol C Tables 4.2.6.8 and 6.1.1.4'
H H 0.0000 0.0000 'International Tables Vol C Tables 4.2.6.8 and 6.1.1.4'
F F 0.0171 0.0103 'International Tables Vol C Tables 4.2.6.8 and 6.1.1.4'
N N 0.0061 0.0033 'International Tables Vol C Tables 4.2.6.8 and 6.1.1.4'
O O 0.0106 0.0060 'International Tables Vol C Tables 4.2.6.8 and 6.1.1.4'

loop_
_geom_angle_atom_site_label_1
_geom_angle_atom_site_label_2
_geom_angle_atom_site_label_3
_geom_angle_site_symmetry_1
_geom_angle_site_symmetry_3
_geom_angle
_geom_angle_publ_flag
C2 N1 C8A . . 124.3(4) ?
C2 N1 H1 . . 117.9 ?
C8A N1 H1 . . 117.9 ?
O2 C2 N1 . . 122.3(4) ?
O2 C2 N3 . . 121.5(4) ?
N1 C2 N3 . . 116.2(4) ?
C4 N3 C2 . . 124.5(4) ?
C4 N3 C31 . . 120.0(4) ?
C2 N3 C31 . . 115.5(4) ?
O4 C4 N3 . . 120.2(4) ?
O4 C4 C4A . . 123.7(4) ?
N3 C4 C4A . . 116.0(4) ?
C8A C4A C5 . . 117.3(4) ?
C8A C4A C4 . . 120.7(4) ?
C5 C4A C4 . . 122.0(4) ?
C6 C5 C4A . . 119.1(4) ?
C6 C5 H5 . . 120.5 ?
C4A C5 H5 . . 120.5 ?
C5 C6 C7 . . 119.1(5) ?
C5 C6 H6 . . 120.4 ?
C7 C6 H6 . . 120.4 ?
N8 C7 C6 . . 122.2(4) ?
N8 C7 C71 . . 114.8(4) ?
C6 C7 C71 . . 122.9(4) ?
C8A N8 C7 . . 117.2(4) ?
N8 C8A C4A . . 125.0(4) ?
N8 C8A N1 . . 116.7(4) ?
C4A C8A N1 . . 118.3(4) ?
N3 C31 H31A . . 109.5 ?
N3 C31 H31B . . 109.5 ?
H31A C31 H31B . . 109.5 ?
N3 C31 H31C . . 109.5 ?
H31A C31 H31C . . 109.5 ?
H31B C31 H31C . . 109.5 ?
C76 C71 C72 . . 118.0(5) ?
C76 C71 C7 . . 119.9(4) ?
C72 C71 C7 . . 122.1(4) ?
C71 C72 C73 . . 121.6(5) ?
C71 C72 H72 . . 119.2 ?
C73 C72 H72 . . 119.2 ?
C74 C73 C72 . . 117.6(5) ?
C74 C73 H73 . . 121.2 ?
C72 C73 H73 . . 121.2 ?
C75 C74 F74 . . 117.8(4) ?
C75 C74 C73 . . 123.7(4) ?
F74 C74 C73 . . 118.5(5) ?
C74 C75 C76 . . 117.7(4) ?
C74 C75 H75 . . 121.1 ?
C76 C75 H75 . . 121.1 ?
C71 C76 C75 . . 121.4(5) ?
C71 C76 H76 . . 119.3 ?
C75 C76 H76 . . 119.3 ?

loop_
_geom_bond_atom_site_label_1
_geom_bond_atom_site_label_2
_geom_bond_site_symmetry_2
_geom_bond_distance
_geom_bond_publ_flag
N1 C2 . 1.362(6) ?
N1 C8A . 1.395(5) ?
N1 H1 . 0.8800 ?
C2 O2 . 1.222(5) ?
C2 N3 . 1.399(6) ?
N3 C4 . 1.389(6) ?
N3 C31 . 1.468(5) ?
C4 O4 . 1.242(5) ?
C4 C4A . 1.449(6) ?
C4A C8A . 1.386(6) ?
C4A C5 . 1.395(6) ?
C5 C6 . 1.384(7) ?
C5 H5 . 0.9500 ?
C6 C7 . 1.398(6) ?
C6 H6 . 0.9500 ?
C7 N8 . 1.349(5) ?
C7 C71 . 1.483(7) ?
N8 C8A . 1.329(5) ?
C31 H31A . 0.9800 ?
C31 H31B . 0.9800 ?
C31 H31C . 0.9800 ?
C71 C76 . 1.383(6) ?
C71 C72 . 1.394(6) ?
C72 C73 . 1.395(7) ?
C72 H72 . 0.9500 ?
C73 C74 . 1.367(7) ?
C73 H73 . 0.9500 ?
C74 C75 . 1.359(6) ?
C74 F74 . 1.364(5) ?
C75 C76 . 1.405(7) ?
C75 H75 . 0.9500 ?
C76 H76 . 0.9500 ?

loop_
_geom_hbond_atom_site_label_D
_geom_hbond_atom_site_label_H
_geom_hbond_atom_site_label_A
_geom_hbond_site_symmetry_A
_geom_hbond_distance_DH
_geom_hbond_distance_HA
_geom_hbond_distance_DA
_geom_hbond_angle_DHA
_geom_hbond_publ_flag
N1 H1 O4 4_655 0.88 2.08 2.874(4) 149 n
C76 H76 N8 , 0.95 2.42 2.755(7) 100 n

loop_
_geom_torsion_atom_site_label_1
_geom_torsion_atom_site_label_2
_geom_torsion_atom_site_label_3
_geom_torsion_atom_site_label_4
_geom_torsion_site_symmetry_1
_geom_torsion_site_symmetry_2
_geom_torsion_site_symmetry_3
_geom_torsion_site_symmetry_4
_geom_torsion
_geom_torsion_publ_flag
C8A N1 C2 O2 . . . . -177.7(4) ?
C8A N1 C2 N3 . . . . 1.9(6) ?
O2 C2 N3 C4 . . . . 177.2(4) ?
N1 C2 N3 C4 . . . . -2.4(6) ?
O2 C2 N3 C31 . . . . 0.5(7) ?
N1 C2 N3 C31 . . . . -179.1(4) ?
C2 N3 C4 O4 . . . . -178.7(4) ?
C31 N3 C4 O4 . . . . -2.1(6) ?
C2 N3 C4 C4A . . . . 1.8(6) ?
C31 N3 C4 C4A . . . . 178.4(4) ?
O4 C4 C4A C8A . . . . 179.7(4) ?
N3 C4 C4A C8A . . . . -0.8(6) ?
O4 C4 C4A C5 . . . . 1.6(7) ?
N3 C4 C4A C5 . . . . -178.9(4) ?
C8A C4A C5 C6 . . . . 1.3(6) ?
C4 C4A C5 C6 . . . . 179.5(4) ?
C4A C5 C6 C7 . . . . -1.2(7) ?
C5 C6 C7 N8 . . . . 0.6(7) ?
C5 C6 C7 C71 . . . . -179.8(4) ?
C6 C7 N8 C8A . . . . -0.1(6) ?
C71 C7 N8 C8A . . . . -179.7(4) ?
C7 N8 C8A C4A . . . . 0.2(7) ?
C7 N8 C8A N1 . . . . -179.3(4) ?
C5 C4A C8A N8 . . . . -0.9(7) ?
C4 C4A C8A N8 . . . . -179.1(4) ?
C5 C4A C8A N1 . . . . 178.6(4) ?
C4 C4A C8A N1 . . . . 0.4(6) ?
C2 N1 C8A N8 . . . . 178.5(4) ?
C2 N1 C8A C4A . . . . -1.0(6) ?
N8 C7 C71 C76 . . . . 14.6(6) ?
C6 C7 C71 C76 . . . . -165.0(4) ?
N8 C7 C71 C72 . . . . -164.3(4) ?
C6 C7 C71 C72 . . . . 16.1(7) ?
C76 C71 C72 C73 . . . . 0.1(7) ?
C7 C71 C72 C73 . . . . 179.1(4) ?
C71 C72 C73 C74 . . . . 0.5(7) ?
C72 C73 C74 C75 . . . . -1.0(7) ?
C72 C73 C74 F74 . . . . 179.0(4) ?
F74 C74 C75 C76 . . . . -179.1(4) ?
C73 C74 C75 C76 . . . . 0.8(7) ?
C72 C71 C76 C75 . . . . -0.3(7) ?
C7 C71 C76 C75 . . . . -179.2(4) ?
C74 C75 C76 C71 . . . . -0.2(6) ?

loop_
_cod_related_entry_id
_cod_related_entry_database
_cod_related_entry_code
1 ChemSpider 30654151
